data_2200997
loop_
_publ_author_name
'Shishkina, Svetlana V.'
'Shishkin, Oleg V.'
'Ukrainets, Igor V.'
'Abdel Naser Dakkah'
'Sidorenko, Lyudmila V.'

_publ_section_title
;
 1-Ethyl-4-hydroxy-2-oxo-1,2-dihydroquinoline-3-carboxylic acid
;
_journal_issue 3
_journal_name_full 'Acta Crystallographica Section E'
_journal_page_first o254
_journal_page_last o256
_journal_paper_doi 10.1107/S1600536801021857
_journal_volume 58
_journal_year 2002
_chemical_formula_iupac 'C12 H11 N O4'
_chemical_formula_moiety 'C12 H11 N O4'
_chemical_formula_sum 'C12 H11 N O4'
_chemical_formula_weight 233.22
_chemical_name_systematic
;
1-ethyl-4-hydroxy-2-oxo-1,2-dihydroquinoline-3-carboxylic acid
;
_space_group_IT_number 14
_symmetry_cell_setting monoclinic
_symmetry_space_group_name_Hall '-P 2ybc'
_symmetry_space_group_name_H-M 'P 1 21/c 1'
_atom_sites_solution_hydrogens geom
_atom_sites_solution_primary direct
_atom_sites_solution_secondary difmap
_audit_creation_method SHELXL-97
_cell_angle_alpha 90.00
_cell_angle_beta 111.21(3)
_cell_angle_gamma 90.00
_cell_formula_units_Z 4
_cell_length_a 9.278(2)
_cell_length_b 14.050(4)
_cell_length_c 8.938(2)
_cell_measurement_reflns_used 24
_cell_measurement_temperature 293(2)
_cell_measurement_theta_max 11
_cell_measurement_theta_min 10
_cell_volume 1086.2(5)
_computing_cell_refinement P3
_computing_data_collection 'P3 (Siemens, 1989)'
_computing_data_reduction 'XDISK (Siemens, 1991)'
_computing_molecular_graphics 'XP (Siemens, 1991)'
_computing_publication_material SHELXL97
_computing_structure_refinement 'SHELXL97 (Sheldrick, 1997)'
_computing_structure_solution 'SHELXS97 (Sheldrick, 1990)'
_diffrn_ambient_temperature 293(2)
_diffrn_measured_fraction_theta_full .981
_diffrn_measured_fraction_theta_max .981
_diffrn_measurement_device_type 'Siemens P3/PC'
_diffrn_measurement_method \q-2\q
_diffrn_radiation_monochromator graphite
_diffrn_radiation_source 'fine-focus sealed tube'
_diffrn_radiation_type MoK\a
_diffrn_radiation_wavelength .71073
_diffrn_reflns_av_R_equivalents .012
_diffrn_reflns_av_sigmaI/netI .027
_diffrn_reflns_limit_h_max 10
_diffrn_reflns_limit_h_min -11
_diffrn_reflns_limit_k_max 16
_diffrn_reflns_limit_k_min 0
_diffrn_reflns_limit_l_max 10
_diffrn_reflns_limit_l_min 0
_diffrn_reflns_number 2133
_diffrn_reflns_theta_full 25.0
_diffrn_reflns_theta_max 25.0
_diffrn_reflns_theta_min 2.3
_diffrn_standards_decay_% 5
_diffrn_standards_interval_count 98
_diffrn_standards_number 2
_exptl_absorpt_coefficient_mu .11
_exptl_absorpt_correction_type none
_exptl_crystal_colour colourless
_exptl_crystal_density_diffrn 1.426
_exptl_crystal_density_method 'not measured'
_exptl_crystal_description needles
_exptl_crystal_F_000 488
_exptl_crystal_size_max .40
_exptl_crystal_size_mid .20
_exptl_crystal_size_min .20
_refine_diff_density_max .15
_refine_diff_density_min -.14
_refine_ls_extinction_method none
_refine_ls_goodness_of_fit_ref .97
_refine_ls_hydrogen_treatment mixed
_refine_ls_matrix_type full
_refine_ls_number_parameters 162
_refine_ls_number_reflns 1885
_refine_ls_number_restraints 0
_refine_ls_restrained_S_all .97
_refine_ls_R_factor_all .080
_refine_ls_R_factor_gt .038
_refine_ls_shift/su_max .085
_refine_ls_shift/su_mean .001
_refine_ls_structure_factor_coef Fsqd
_refine_ls_weighting_details 'calc w = 1/[\s^2^(Fo^2^)+(0.0812P)^2^] where P = (Fo^2^+2Fc^2^)/3'
_refine_ls_weighting_scheme calc
_refine_ls_wR_factor_gt .105
_refine_ls_wR_factor_ref .116
_reflns_number_gt 1153
_reflns_number_total 1885
_reflns_threshold_expression I>2\s(I)
_cod_data_source_file ya6069.cif
_cod_data_source_block I
_cod_original_sg_symbol_H-M 'P 21/c'
_cod_database_code 2200997
_cod_database_fobs_code 2200997

loop_
_symmetry_equiv_pos_as_xyz
'x, y, z'
'-x, y+1/2, -z+1/2'
'-x, -y, -z'
'x, -y-1/2, z-1/2'

loop_
_atom_site_label
_atom_site_fract_x
_atom_site_fract_y
_atom_site_fract_z
_atom_site_U_iso_or_equiv
_atom_site_adp_type
_atom_site_calc_flag
_atom_site_refinement_flags
_atom_site_occupancy
_atom_site_disorder_assembly
_atom_site_disorder_group
_atom_site_type_symbol
N1 .59133(12) .83381(8) .03227(14) .0409(3) Uani d . 1 . . N
C2 .43989(17) .80711(11) -.00738(18) .0456(4) Uani d . 1 . . C
C3 .34375(17) .85989(11) .0589(2) .0496(4) Uani d . 1 . . C
C4 .40513(19) .93366(12) .1649(2) .0536(4) Uani d . 1 . . C
C5 .56517(18) .95893(10) .21021(17) .0468(4) Uani d . 1 . . C
C6 .6329(2) 1.03379(12) .3190(2) .0655(5) Uani d . 1 . . C
H6 .5735 1.0678 .3649 .079 Uiso calc R 1 . . H
C7 .7857(3) 1.05629(13) .3568(2) .0750(6) Uani d . 1 . . C
H7 .8296 1.1058 .4278 .090 Uiso calc R 1 . . H
C8 .8748(2) 1.00548(13) .2898(2) .0675(5) Uani d . 1 . . C
H8 .9784 1.0213 .3164 .081 Uiso calc R 1 . . H
C9 .81315(18) .93217(12) .1848(2) .0528(4) Uani d . 1 . . C
H9 .8755 .8985 .1420 .063 Uiso calc R 1 . . H
C10 .65706(16) .90758(10) .14141(16) .0408(4) Uani d . 1 . . C
C11 .68548(19) .78072(12) -.04404(19) .0532(4) Uani d . 1 . . C
H11A .7574 .8243 -.0645 .064 Uiso calc R 1 . . H
H11B .6178 .7556 -.1464 .064 Uiso calc R 1 . . H
C12 .7752(2) .69946(13) .0598(2) .0661(5) Uani d . 1 . . C
H12A .8447 .7242 .1601 .099 Uiso calc R 1 . . H
H12B .8331 .6669 .0056 .099 Uiso calc R 1 . . H
H12C .7044 .6558 .0795 .099 Uiso calc R 1 . . H
O13 .38718(13) .73776(8) -.10185(14) .0662(4) Uani d . 1 . . O
C14 .1795(2) .83414(15) .0133(3) .0746(6) Uani d . 1 . . C
O15 .12440(15) .76423(12) -.0903(2) .0885(5) Uani d . 1 . . O
H15O .201(4) .738(2) -.123(3) .091(8) Uiso d . 1 . . H
O16 .09477(17) .87788(12) .0696(2) .1101(6) Uani d . 1 . . O
O17 .32029(18) .98451(10) .22852(19) .0829(5) Uani d . 1 . . O
H17O .222(3) .9531(19) .192(3) .121(10) Uiso d . 1 . . H

loop_
_atom_site_aniso_label
_atom_site_aniso_U_11
_atom_site_aniso_U_22
_atom_site_aniso_U_33
_atom_site_aniso_U_12
_atom_site_aniso_U_13
_atom_site_aniso_U_23
N1 .0403(7) .0421(7) .0412(7) .0043(5) .0158(5) -.0010(5)
C2 .0449(8) .0430(8) .0459(9) .0024(7) .0128(7) .0067(7)
C3 .0427(8) .0507(9) .0585(10) .0065(7) .0221(7) .0155(8)
C4 .0604(10) .0506(9) .0634(10) .0209(8) .0387(9) .0170(8)
C5 .0596(10) .0405(8) .0422(9) .0099(7) .0209(7) .0047(7)
C6 .0934(14) .0476(10) .0530(10) .0155(9) .0235(10) -.0006(8)
C7 .0901(15) .0486(10) .0629(12) -.0044(10) -.0006(10) -.0086(9)
C8 .0580(11) .0567(11) .0689(12) -.0080(9) .0001(9) .0053(9)
C9 .0459(9) .0520(9) .0564(10) .0015(7) .0135(7) .0044(8)
C10 .0438(8) .0377(8) .0392(8) .0045(6) .0131(6) .0051(6)
C11 .0533(9) .0603(10) .0503(9) .0076(7) .0240(7) -.0085(8)
C12 .0644(11) .0625(11) .0718(12) .0199(8) .0249(9) -.0054(9)
O13 .0608(7) .0593(7) .0683(8) -.0096(6) .0112(6) -.0122(6)
C14 .0520(11) .0740(13) .1048(17) .0096(10) .0367(11) .0335(12)
O15 .0539(8) .0856(10) .1138(12) -.0165(7) .0156(8) .0185(9)
O16 .0656(10) .1137(13) .1771(17) .0137(9) .0755(11) .0292(12)
O17 .0919(10) .0780(10) .1055(11) .0259(8) .0678(10) .0038(8)

loop_
_atom_type_symbol
_atom_type_description
_atom_type_scat_dispersion_real
_atom_type_scat_dispersion_imag
_atom_type_scat_source
C C .0033 .0016 'International Tables Vol C Tables 4.2.6.8 and 6.1.1.4'
H H .0000 .0000 'International Tables Vol C Tables 4.2.6.8 and 6.1.1.4'
N N .0061 .0033 'International Tables Vol C Tables 4.2.6.8 and 6.1.1.4'
O O .0106 .0060 'International Tables Vol C Tables 4.2.6.8 and 6.1.1.4'

loop_
_geom_angle_atom_site_label_1
_geom_angle_atom_site_label_2
_geom_angle_atom_site_label_3
_geom_angle
_geom_angle_publ_flag
C2 N1 C10 121.94(12) no
C2 N1 C11 117.44(12) no
C10 N1 C11 120.62(11) no
O13 C2 N1 119.70(14) no
O13 C2 C3 121.51(14) no
N1 C2 C3 118.79(13) no
C4 C3 C2 120.34(14) no
C4 C3 C14 120.17(17) no
C2 C3 C14 119.48(17) no
O17 C4 C3 122.31(16) no
O17 C4 C5 117.21(17) no
C3 C4 C5 120.47(14) no
C6 C5 C10 119.29(15) no
C6 C5 C4 122.31(15) no
C10 C5 C4 118.39(14) no
C7 C6 C5 120.25(17) no
C6 C7 C8 120.08(17) no
C9 C8 C7 121.23(17) no
C8 C9 C10 120.52(17) no
C9 C10 N1 121.38(14) no
C9 C10 C5 118.63(14) no
N1 C10 C5 120.00(12) no
N1 C11 C12 112.32(13) no
O16 C14 O15 120.84(19) no
O16 C14 C3 120.7(2) no
O15 C14 C3 118.42(19) no
C14 O15 H15O 111.5(18) no
C4 O17 H17O 104.4(17) no

loop_
_geom_bond_atom_site_label_1
_geom_bond_atom_site_label_2
_geom_bond_site_symmetry_2
_geom_bond_distance
_geom_bond_publ_flag
N1 C2 . 1.3712(19) yes
N1 C10 . 1.4026(18) yes
N1 C11 . 1.4885(19) yes
C2 O13 . 1.2660(18) yes
C2 C3 . 1.442(2) yes
C3 C4 . 1.381(2) yes
C3 C14 . 1.473(3) yes
C4 O17 . 1.333(2) yes
C4 C5 . 1.435(2) yes
C5 C6 . 1.416(2) no
C5 C10 . 1.416(2) yes
C6 C7 . 1.370(3) no
C7 C8 . 1.382(3) no
C8 C9 . 1.371(2) no
C9 C10 . 1.400(2) no
C11 C12 . 1.516(2) no
C14 O16 . 1.239(3) yes
C14 O15 . 1.320(3) yes
O15 H15O . .93(3) no
O17 H17O . .96(3) no

loop_
_geom_hbond_atom_site_label_D
_geom_hbond_atom_site_label_H
_geom_hbond_atom_site_label_A
_geom_hbond_site_symmetry_A
_geom_hbond_distance_DH
_geom_hbond_distance_HA
_geom_hbond_distance_DA
_geom_hbond_angle_DHA
O17 H17O O16 . .96(3) 1.66(3) 2.548(2) 151(3)
O15 H15O O13 . .93(3) 1.67(3) 2.505(2) 147(3)
C9 H9 O16 1_655 .93 2.36 3.227(2) 154.1

loop_
_geom_torsion_atom_site_label_1
_geom_torsion_atom_site_label_2
_geom_torsion_atom_site_label_3
_geom_torsion_atom_site_label_4
_geom_torsion
_geom_torsion_publ_flag
C10 N1 C2 O13 -177.35(13) no
C11 N1 C2 O13 2.1(2) no
C10 N1 C2 C3 3.32(19) no
C11 N1 C2 C3 -177.25(12) no
O13 C2 C3 C4 178.31(14) no
N1 C2 C3 C4 -2.4(2) no
O13 C2 C3 C14 -1.3(2) no
N1 C2 C3 C14 178.00(13) no
C2 C3 C4 O17 179.75(15) no
C14 C3 C4 O17 -.6(2) no
C2 C3 C4 C5 .2(2) no
C14 C3 C4 C5 179.79(14) no
O17 C4 C5 C6 .6(2) no
C3 C4 C5 C6 -179.75(14) no
O17 C4 C5 C10 -178.49(13) no
C3 C4 C5 C10 1.1(2) no
C10 C5 C6 C7 .1(2) no
C4 C5 C6 C7 -179.02(15) no
C5 C6 C7 C8 -.5(3) no
C6 C7 C8 C9 .1(3) no
C7 C8 C9 C10 .7(2) no
C8 C9 C10 N1 179.00(13) no
C8 C9 C10 C5 -1.0(2) no
C2 N1 C10 C9 177.95(13) no
C11 N1 C10 C9 -1.5(2) no
C2 N1 C10 C5 -2.05(19) no
C11 N1 C10 C5 178.53(13) no
C6 C5 C10 C9 .6(2) no
C4 C5 C10 C9 179.77(13) no
C6 C5 C10 N1 -179.38(12) no
C4 C5 C10 N1 -.2(2) no
C2 N1 C11 C12 -94.27(16) no
C10 N1 C11 C12 85.17(17) no
C4 C3 C14 O16 -.2(3) no
C2 C3 C14 O16 179.42(16) no
C4 C3 C14 O15 178.91(15) no
C2 C3 C14 O15 -1.5(2) no

loop_
_cod_related_entry_id
_cod_related_entry_database
_cod_related_entry_code
1 ChemSpider 15199896
